data_4068210
loop_
_publ_author_name
'Shaw, Bryan K.'
'Patrick, Brian O.'
'Fryzuk, Michael D.'

_publ_section_title
;
 Thermal Rearrangement via P--C Bond Cleavage of a Tridentate
 Diphosphine--N-Heterocyclic Carbene Ligand System Coordinated to Rhodium
;
_journal_issue 3
_journal_name_full Organometallics
_journal_page_first 783
_journal_paper_doi 10.1021/om201233e
_journal_volume 31
_journal_year 2012
_chemical_formula_sum 'C58 H82 Cl2 N4 O P4 Rh2'
_chemical_formula_weight 1251.88
_chemical_name_systematic
;
 ?
;
_space_group_IT_number 2
_symmetry_cell_setting triclinic
_symmetry_space_group_name_Hall '-P 1'
_symmetry_space_group_name_H-M 'P -1'
_atom_sites_solution_hydrogens geom
_atom_sites_solution_primary direct
_atom_sites_solution_secondary difmap
_audit_creation_method SHELXL-97
_cell_angle_alpha 101.256(5)
_cell_angle_beta 90.339(5)
_cell_angle_gamma 101.124(5)
_cell_formula_units_Z 2
_cell_length_a 9.719(5)
_cell_length_b 13.992(5)
_cell_length_c 27.007(5)
_cell_measurement_reflns_used 8793
_cell_measurement_temperature 173(2)
_cell_measurement_theta_max 27.90
_cell_measurement_theta_min 1.89
_cell_volume 3531(2)
_computing_structure_refinement 'SHELXL-97 (Sheldrick, 2008)'
_diffrn_ambient_temperature 173(2)
_diffrn_measured_fraction_theta_full 0.989
_diffrn_measured_fraction_theta_max 0.989
_diffrn_measurement_device_type 'Bruker X8 Apex 2'
_diffrn_measurement_method 'area detector'
_diffrn_radiation_monochromator graphite
_diffrn_radiation_source 'fine-focus sealed tube'
_diffrn_radiation_type MoK\a
_diffrn_radiation_wavelength 0.71069
_diffrn_reflns_av_R_equivalents 0.0308
_diffrn_reflns_av_sigmaI/netI 0.0297
_diffrn_reflns_limit_h_max 12
_diffrn_reflns_limit_h_min -12
_diffrn_reflns_limit_k_max 18
_diffrn_reflns_limit_k_min -18
_diffrn_reflns_limit_l_max 35
_diffrn_reflns_limit_l_min -35
_diffrn_reflns_number 71241
_diffrn_reflns_theta_full 27.63
_diffrn_reflns_theta_max 27.63
_diffrn_reflns_theta_min 1.51
_exptl_absorpt_coefficient_mu 0.669
_exptl_absorpt_correction_T_max 0.9361
_exptl_absorpt_correction_T_min 0.8246
_exptl_absorpt_correction_type multi-scan
_exptl_absorpt_process_details SADABS,Sheldrick(2008)
_exptl_crystal_colour red
_exptl_crystal_density_diffrn 1.178
_exptl_crystal_density_method 'not measured'
_exptl_crystal_description prism
_exptl_crystal_F_000 1300
_exptl_crystal_size_max 0.30
_exptl_crystal_size_mid 0.20
_exptl_crystal_size_min 0.10
_refine_diff_density_max 3.847
_refine_diff_density_min -0.697
_refine_diff_density_rms 0.229
_refine_ls_extinction_method none
_refine_ls_goodness_of_fit_ref 1.090
_refine_ls_hydrogen_treatment constr
_refine_ls_matrix_type full
_refine_ls_number_parameters 654
_refine_ls_number_reflns 16287
_refine_ls_number_restraints 0
_refine_ls_restrained_S_all 1.090
_refine_ls_R_factor_all 0.0702
_refine_ls_R_factor_gt 0.0565
_refine_ls_shift/su_max 0.018
_refine_ls_shift/su_mean 0.001
_refine_ls_structure_factor_coef Fsqd
_refine_ls_weighting_details 'calc w=1/[\s^2^(Fo^2^)+(0.1377P)^2^+13.0651P] where P=(Fo^2^+2Fc^2^)/3'
_refine_ls_weighting_scheme calc
_refine_ls_wR_factor_gt 0.2088
_refine_ls_wR_factor_ref 0.2238
_reflns_number_gt 13274
_reflns_number_total 16287
_reflns_threshold_expression >2\s(I)
_cod_data_source_file om201233e_si_002.cif
_cod_data_source_block mf718
_cod_depositor_comments
;
The following automatic conversions were performed:

'_symmetry_cell_setting' value 'Triclinic' changed to 'triclinic'
according to /home/saulius/struct/CIF-dictionaries/cif_core.dic
dictionary named 'cif_core.dic' version 2.4.1 from 2010-06-29.

Automatic conversion script
Id: cif_fix_values 1715 2011-07-08 13:25:40Z adriana 
;
_cod_original_sg_symbol_H-M P-1
_cod_database_code 4068210

loop_
_symmetry_equiv_pos_as_xyz
'x, y, z'
'-x, -y, -z'

loop_
_atom_site_label
_atom_site_type_symbol
_atom_site_fract_x
_atom_site_fract_y
_atom_site_fract_z
_atom_site_U_iso_or_equiv
_atom_site_adp_type
_atom_site_occupancy
_atom_site_symmetry_multiplicity
_atom_site_calc_flag
_atom_site_refinement_flags
C3 C 0.0812(6) 0.8558(5) 0.8352(3) 0.0423(15) Uani 1 1 d .
H01A H 0.1479 0.8691 0.8647 0.051 Uiso 1 1 calc R
H01B H 0.1336 0.8679 0.8050 0.051 Uiso 1 1 calc R
C01A C 0.8766(5) 0.4869(4) 0.6554(2) 0.0309(12) Uani 1 1 d .
H01C H 0.8338 0.5115 0.6282 0.037 Uiso 1 1 calc R
H01D H 0.8765 0.5343 0.6878 0.037 Uiso 1 1 calc R
C1 C -0.1597(5) 0.8640(4) 0.82625(19) 0.0238(10) Uani 1 1 d .
C02A C 1.0466(5) 0.3866(4) 0.65777(18) 0.0208(9) Uani 1 1 d .
C2 C -0.0071(6) 0.7498(5) 0.8266(3) 0.0428(15) Uani 1 1 d .
H03A H 0.0290 0.7046 0.7991 0.051 Uiso 1 1 calc R
H03B H -0.0103 0.7224 0.8578 0.051 Uiso 1 1 calc R
C03A C 0.8027(5) 0.3841(4) 0.6587(2) 0.0316(12) Uani 1 1 d .
H03C H 0.7320 0.3855 0.6850 0.038 Uiso 1 1 calc R
H03D H 0.7564 0.3474 0.6259 0.038 Uiso 1 1 calc R
C4 C -0.2480(6) 0.6836(4) 0.7882(2) 0.0307(11) Uani 1 1 d .
C04A C 0.8915(5) 0.2608(4) 0.6988(2) 0.0250(10) Uani 1 1 d .
C9 C -0.3507(6) 0.6906(4) 0.7532(2) 0.0285(11) Uani 1 1 d .
C05A C 0.9912(5) 0.2399(4) 0.7309(2) 0.0252(10) Uani 1 1 d .
C8 C -0.4396(6) 0.6025(4) 0.7284(2) 0.0339(12) Uani 1 1 d .
H06 H -0.5080 0.6059 0.7039 0.041 Uiso 1 1 calc R
C06A C 0.9447(6) 0.1657(4) 0.7588(2) 0.0337(12) Uani 1 1 d .
H06A H 1.0102 0.1506 0.7809 0.040 Uiso 1 1 calc R
C7 C -0.4304(7) 0.5099(4) 0.7390(3) 0.0393(14) Uani 1 1 d .
H07 H -0.4919 0.4512 0.7220 0.047 Uiso 1 1 calc R
C07A C 0.8073(7) 0.1140(5) 0.7554(3) 0.0403(14) Uani 1 1 d .
H07A H 0.7795 0.0650 0.7752 0.048 Uiso 1 1 calc R
C6 C -0.3316(7) 0.5050(4) 0.7741(3) 0.0432(15) Uani 1 1 d .
H08 H -0.3260 0.4426 0.7821 0.052 Uiso 1 1 calc R
C08A C 0.7118(6) 0.1338(4) 0.7234(3) 0.0393(14) Uani 1 1 d .
H08A H 0.6177 0.0978 0.7208 0.047 Uiso 1 1 calc R
C5 C -0.2382(7) 0.5910(4) 0.7985(3) 0.0375(13) Uani 1 1 d .
H09 H -0.1682 0.5864 0.8221 0.045 Uiso 1 1 calc R
C09A C 0.7517(6) 0.2066(4) 0.6946(2) 0.0353(12) Uani 1 1 d .
H09A H 0.6851 0.2197 0.6722 0.042 Uiso 1 1 calc R
C16 C 0.0147(5) 1.0168(4) 0.86734(18) 0.0229(9) Uani 1 1 d .
C10A C 1.1116(5) 0.5430(4) 0.62326(18) 0.0216(9) Uani 1 1 d .
C21 C -0.0737(5) 1.0715(4) 0.89730(18) 0.0232(9) Uani 1 1 d .
C11A C 1.2185(5) 0.5196(4) 0.59116(18) 0.0224(9) Uani 1 1 d .
C20 C -0.0147(6) 1.1686(4) 0.9218(2) 0.0309(11) Uani 1 1 d .
H12 H -0.0722 1.2067 0.9422 0.037 Uiso 1 1 calc R
C12A C 1.2974(6) 0.5965(4) 0.5708(2) 0.0278(10) Uani 1 1 d .
H12A H 1.3713 0.5821 0.5495 0.033 Uiso 1 1 calc R
C19 C 0.1248(6) 1.2113(4) 0.9174(2) 0.0346(12) Uani 1 1 d .
H13 H 0.1621 1.2769 0.9351 0.042 Uiso 1 1 calc R
C13A C 1.2725(6) 0.6918(4) 0.5803(2) 0.0317(12) Uani 1 1 d .
H13A H 1.3276 0.7419 0.5655 0.038 Uiso 1 1 calc R
C18 C 0.2085(6) 1.1578(4) 0.8873(2) 0.0316(12) Uani 1 1 d .
H14 H 0.3035 1.1871 0.8836 0.038 Uiso 1 1 calc R
C14A C 1.1653(6) 0.7135(4) 0.6117(2) 0.0294(11) Uani 1 1 d .
H14A H 1.1465 0.7789 0.6186 0.035 Uiso 1 1 calc R
C17 C 0.1549(5) 1.0616(4) 0.8625(2) 0.0281(11) Uani 1 1 d .
H15 H 0.2137 1.0252 0.8419 0.034 Uiso 1 1 calc R
C15A C 1.0859(6) 0.6401(4) 0.6330(2) 0.0269(10) Uani 1 1 d .
H15A H 1.0130 0.6556 0.6545 0.032 Uiso 1 1 calc R
C10 C -0.2470(6) 0.8399(4) 0.6931(2) 0.0319(12) Uani 1 1 d .
H16 H -0.2621 0.9034 0.6844 0.038 Uiso 1 1 calc R
C16A C 1.1876(7) 0.4126(4) 0.7852(2) 0.0331(12) Uani 1 1 d .
H16A H 1.2891 0.4454 0.7895 0.040 Uiso 1 1 calc R
C11 C -0.0942(6) 0.8566(5) 0.7102(2) 0.0401(14) Uani 1 1 d .
H17A H -0.0740 0.7954 0.7185 0.060 Uiso 1 1 calc R
H17B H -0.0747 0.9103 0.7401 0.060 Uiso 1 1 calc R
H17C H -0.0349 0.8749 0.6829 0.060 Uiso 1 1 calc R
C17A C 1.1090(8) 0.4895(5) 0.7729(3) 0.0450(16) Uani 1 1 d .
H17D H 1.0097 0.4590 0.7654 0.068 Uiso 1 1 calc R
H17E H 1.1488 0.5141 0.7435 0.068 Uiso 1 1 calc R
H17F H 1.1178 0.5449 0.8020 0.068 Uiso 1 1 calc R
C12 C -0.2767(8) 0.7606(5) 0.6443(2) 0.0470(16) Uani 1 1 d .
H18A H -0.2094 0.7787 0.6192 0.070 Uiso 1 1 calc R
H18B H -0.3723 0.7564 0.6311 0.070 Uiso 1 1 calc R
H18C H -0.2674 0.6960 0.6514 0.070 Uiso 1 1 calc R
C18A C 1.1456(11) 0.3859(6) 0.8361(3) 0.061(2) Uani 1 1 d .
H18D H 1.1568 0.4468 0.8621 0.092 Uiso 1 1 calc R
H18E H 1.2058 0.3428 0.8453 0.092 Uiso 1 1 calc R
H18F H 1.0474 0.3510 0.8334 0.092 Uiso 1 1 calc R
C13 C -0.5452(6) 0.7892(4) 0.7100(2) 0.0329(12) Uani 1 1 d .
H19 H -0.5465 0.7344 0.6800 0.039 Uiso 1 1 calc R
C19A C 1.2671(6) 0.2197(4) 0.7606(2) 0.0284(11) Uani 1 1 d .
H19A H 1.2190 0.2086 0.7922 0.034 Uiso 1 1 calc R
C14 C -0.5633(7) 0.8819(5) 0.6908(2) 0.0394(14) Uani 1 1 d .
H20A H -0.6623 0.8763 0.6810 0.059 Uiso 1 1 calc R
H20B H -0.5060 0.8880 0.6614 0.059 Uiso 1 1 calc R
H20C H -0.5334 0.9408 0.7176 0.059 Uiso 1 1 calc R
C20A C 1.4208(6) 0.2678(5) 0.7760(2) 0.0365(13) Uani 1 1 d .
H20D H 1.4649 0.2219 0.7909 0.055 Uiso 1 1 calc R
H20E H 1.4248 0.3295 0.8009 0.055 Uiso 1 1 calc R
H20F H 1.4709 0.2826 0.7462 0.055 Uiso 1 1 calc R
C15 C -0.6635(6) 0.7551(5) 0.7435(2) 0.0382(13) Uani 1 1 d .
H21A H -0.6634 0.8072 0.7736 0.057 Uiso 1 1 calc R
H21B H -0.6492 0.6942 0.7538 0.057 Uiso 1 1 calc R
H21C H -0.7538 0.7420 0.7246 0.057 Uiso 1 1 calc R
C21A C 1.2563(6) 0.1180(4) 0.7263(2) 0.0344(12) Uani 1 1 d .
H21D H 1.3090 0.1251 0.6960 0.052 Uiso 1 1 calc R
H21E H 1.1575 0.0891 0.7165 0.052 Uiso 1 1 calc R
H21F H 1.2953 0.0743 0.7444 0.052 Uiso 1 1 calc R
C22 C -0.3380(6) 1.1247(4) 0.9251(2) 0.0297(11) Uani 1 1 d .
H22 H -0.2787 1.1642 0.9554 0.036 Uiso 1 1 calc R
C22A C 1.4189(5) 0.4025(4) 0.5483(2) 0.0281(11) Uani 1 1 d .
H22A H 1.4145 0.4409 0.5210 0.034 Uiso 1 1 calc R
C23 C -0.3376(7) 1.1920(5) 0.8874(3) 0.0393(13) Uani 1 1 d .
H23A H -0.3954 1.1556 0.8573 0.059 Uiso 1 1 calc R
H23B H -0.2412 1.2137 0.8778 0.059 Uiso 1 1 calc R
H23C H -0.3758 1.2503 0.9027 0.059 Uiso 1 1 calc R
C23A C 1.5390(6) 0.4598(5) 0.5856(2) 0.0377(13) Uani 1 1 d .
H23D H 1.5380 0.4287 0.6152 0.057 Uiso 1 1 calc R
H23E H 1.5274 0.5288 0.5964 0.057 Uiso 1 1 calc R
H23F H 1.6286 0.4588 0.5693 0.057 Uiso 1 1 calc R
C24 C -0.4858(6) 1.0926(5) 0.9428(2) 0.0402(14) Uani 1 1 d .
H24A H -0.5288 1.1510 0.9526 0.060 Uiso 1 1 calc R
H24B H -0.4805 1.0609 0.9719 0.060 Uiso 1 1 calc R
H24C H -0.5429 1.0453 0.9153 0.060 Uiso 1 1 calc R
C24A C 1.4440(7) 0.2989(5) 0.5235(2) 0.0424(15) Uani 1 1 d .
H24D H 1.5418 0.3042 0.5138 0.064 Uiso 1 1 calc R
H24E H 1.3814 0.2724 0.4933 0.064 Uiso 1 1 calc R
H24F H 1.4249 0.2542 0.5475 0.064 Uiso 1 1 calc R
C25 C -0.2626(6) 0.9529(5) 0.9552(2) 0.0315(12) Uani 1 1 d .
H25 H -0.3637 0.9290 0.9611 0.038 Uiso 1 1 calc R
C25A C 1.1239(6) 0.3291(4) 0.5237(2) 0.0294(11) Uani 1 1 d .
H25A H 1.1428 0.2605 0.5128 0.035 Uiso 1 1 calc R
C26 C -0.1988(7) 1.0225(5) 1.0043(2) 0.0408(14) Uani 1 1 d .
H26A H -0.2098 0.9862 1.0321 0.061 Uiso 1 1 calc R
H26B H -0.2470 1.0788 1.0118 0.061 Uiso 1 1 calc R
H26C H -0.0988 1.0472 1.0005 0.061 Uiso 1 1 calc R
C26A C 1.1472(8) 0.3797(5) 0.4776(2) 0.0447(15) Uani 1 1 d .
C27 C -0.1970(7) 0.8621(5) 0.9448(2) 0.0407(14) Uani 1 1 d .
H27A H -0.0969 0.8820 0.9391 0.061 Uiso 1 1 calc R
H27B H -0.2435 0.8160 0.9147 0.061 Uiso 1 1 calc R
H27C H -0.2079 0.8292 0.9738 0.061 Uiso 1 1 calc R
C27A C 0.9696(6) 0.3173(5) 0.5374(2) 0.0388(13) Uani 1 1 d .
C101 C 0.9281(17) 0.9972(12) 0.6031(7) 0.138(7) Uani 1 1 d .
H10A H 0.9268 1.0130 0.6404 0.166 Uiso 1 1 calc R
H10B H 0.8298 0.9785 0.5893 0.166 Uiso 1 1 calc R
C102 C 1.0031(16) 1.0865(8) 0.5842(4) 0.097(4) Uani 1 1 d .
H10C H 0.9460 1.1016 0.5573 0.116 Uiso 1 1 calc R
H10D H 1.0248 1.1456 0.6120 0.116 Uiso 1 1 calc R
C103 C 1.1353(13) 1.0562(7) 0.5638(4) 0.084(3) Uani 1 1 d .
H10E H 1.1351 1.0487 0.5265 0.101 Uiso 1 1 calc R
H10F H 1.2194 1.1057 0.5789 0.101 Uiso 1 1 calc R
C104 C 1.1322(17) 0.9598(9) 0.5788(6) 0.119(5) Uani 1 1 d .
H10G H 1.1690 0.9143 0.5516 0.142 Uiso 1 1 calc R
H10H H 1.1928 0.9699 0.6098 0.142 Uiso 1 1 calc R
N2 N -0.0282(4) 0.9159(3) 0.84465(17) 0.0259(9) Uani 1 1 d .
N01A N 1.0194(4) 0.4708(3) 0.64355(16) 0.0233(8) Uani 1 1 d .
N1 N -0.1457(5) 0.7669(3) 0.81229(19) 0.0296(10) Uani 1 1 d .
N02A N 0.9205(4) 0.3402(3) 0.67271(17) 0.0250(9) Uani 1 1 d .
P2 P -0.25874(13) 1.01504(10) 0.89988(5) 0.0210(3) Uani 1 1 d .
P01A P 1.24780(13) 0.39179(9) 0.57892(5) 0.0201(2) Uani 1 1 d .
P1 P -0.37048(14) 0.81336(10) 0.74376(5) 0.0236(3) Uani 1 1 d .
P02A P 1.17425(13) 0.30236(9) 0.73252(5) 0.0208(2) Uani 1 1 d .
Cl1 Cl -0.53761(14) 0.98210(12) 0.81712(5) 0.0365(3) Uani 1 1 d .
Cl02 Cl 1.42576(13) 0.26506(10) 0.64626(5) 0.0295(3) Uani 1 1 d .
Rh1 Rh -0.32763(4) 0.91701(3) 0.822077(13) 0.01926(12) Uani 1 1 d .
Rh02 Rh 1.21940(4) 0.33770(3) 0.653855(13) 0.01793(12) Uani 1 1 d .
O01 O 0.9967(13) 0.9181(6) 0.5878(5) 0.143(5) Uani 1 1 d .

loop_
_atom_site_aniso_label
_atom_site_aniso_U_11
_atom_site_aniso_U_22
_atom_site_aniso_U_33
_atom_site_aniso_U_23
_atom_site_aniso_U_13
_atom_site_aniso_U_12
C3 0.021(3) 0.038(3) 0.068(4) 0.002(3) 0.001(3) 0.016(2)
C01A 0.018(2) 0.038(3) 0.044(3) 0.017(2) 0.004(2) 0.013(2)
C1 0.022(2) 0.027(2) 0.024(2) 0.0079(19) 0.0065(19) 0.0078(19)
C02A 0.019(2) 0.023(2) 0.021(2) 0.0053(18) 0.0023(17) 0.0055(18)
C2 0.027(3) 0.037(3) 0.067(4) 0.006(3) -0.002(3) 0.018(2)
C03A 0.017(2) 0.036(3) 0.048(3) 0.016(2) 0.002(2) 0.010(2)
C4 0.029(3) 0.028(3) 0.036(3) 0.005(2) 0.008(2) 0.009(2)
C04A 0.019(2) 0.024(2) 0.034(3) 0.010(2) 0.009(2) 0.0055(18)
C9 0.029(3) 0.025(2) 0.032(3) 0.005(2) 0.010(2) 0.006(2)
C05A 0.024(2) 0.026(2) 0.030(3) 0.012(2) 0.010(2) 0.0077(19)
C8 0.037(3) 0.029(3) 0.034(3) 0.003(2) 0.007(2) 0.005(2)
C06A 0.035(3) 0.034(3) 0.040(3) 0.019(2) 0.016(2) 0.013(2)
C7 0.043(3) 0.025(3) 0.045(4) 0.002(2) 0.006(3) 0.002(2)
C07A 0.040(3) 0.034(3) 0.055(4) 0.025(3) 0.020(3) 0.010(3)
C6 0.052(4) 0.026(3) 0.053(4) 0.011(3) 0.012(3) 0.008(3)
C08A 0.026(3) 0.033(3) 0.059(4) 0.012(3) 0.016(3) 0.003(2)
C5 0.039(3) 0.029(3) 0.046(3) 0.008(2) 0.003(3) 0.010(2)
C09A 0.023(3) 0.034(3) 0.051(4) 0.012(3) 0.006(2) 0.005(2)
C16 0.019(2) 0.028(2) 0.023(2) 0.0087(19) -0.0016(18) 0.0046(18)
C10A 0.021(2) 0.023(2) 0.021(2) 0.0076(18) -0.0038(18) 0.0032(18)
C21 0.020(2) 0.031(2) 0.019(2) 0.0079(19) 0.0007(18) 0.0049(19)
C11A 0.027(2) 0.023(2) 0.019(2) 0.0078(18) -0.0030(18) 0.0056(19)
C20 0.030(3) 0.034(3) 0.027(3) 0.002(2) 0.001(2) 0.006(2)
C12A 0.030(3) 0.029(3) 0.027(3) 0.011(2) 0.001(2) 0.004(2)
C19 0.033(3) 0.034(3) 0.034(3) 0.011(2) -0.005(2) -0.003(2)
C13A 0.041(3) 0.024(2) 0.031(3) 0.012(2) -0.003(2) 0.001(2)
C18 0.020(2) 0.043(3) 0.035(3) 0.022(2) -0.002(2) -0.001(2)
C14A 0.036(3) 0.021(2) 0.031(3) 0.006(2) -0.009(2) 0.006(2)
C17 0.020(2) 0.039(3) 0.029(3) 0.013(2) 0.002(2) 0.008(2)
C15A 0.029(3) 0.026(2) 0.027(3) 0.004(2) -0.004(2) 0.009(2)
C10 0.039(3) 0.031(3) 0.026(3) 0.004(2) 0.013(2) 0.009(2)
C16A 0.046(3) 0.029(3) 0.026(3) 0.004(2) 0.000(2) 0.011(2)
C11 0.035(3) 0.044(3) 0.040(3) 0.007(3) 0.019(3) 0.006(3)
C17A 0.062(4) 0.033(3) 0.040(3) -0.004(3) -0.010(3) 0.024(3)
C12 0.063(4) 0.043(3) 0.029(3) -0.003(3) 0.019(3) 0.008(3)
C18A 0.112(7) 0.045(4) 0.032(3) 0.010(3) 0.020(4) 0.025(4)
C13 0.034(3) 0.036(3) 0.026(3) -0.002(2) -0.008(2) 0.008(2)
C19A 0.033(3) 0.032(3) 0.029(3) 0.018(2) 0.004(2) 0.013(2)
C14 0.040(3) 0.041(3) 0.034(3) 0.000(2) -0.011(3) 0.009(3)
C20A 0.034(3) 0.045(3) 0.037(3) 0.018(3) -0.005(2) 0.012(3)
C15 0.021(3) 0.047(3) 0.040(3) 0.000(3) -0.003(2) 0.000(2)
C21A 0.036(3) 0.028(3) 0.047(3) 0.018(2) 0.009(3) 0.015(2)
C22 0.029(3) 0.038(3) 0.023(2) -0.002(2) 0.001(2) 0.015(2)
C22A 0.025(2) 0.034(3) 0.030(3) 0.016(2) 0.011(2) 0.009(2)
C23 0.038(3) 0.034(3) 0.048(4) 0.007(3) -0.001(3) 0.014(3)
C23A 0.024(3) 0.047(3) 0.047(3) 0.025(3) 0.003(2) 0.003(2)
C24 0.029(3) 0.069(4) 0.027(3) 0.008(3) 0.008(2) 0.023(3)
C24A 0.048(4) 0.051(4) 0.038(3) 0.015(3) 0.022(3) 0.028(3)
C25 0.022(2) 0.053(3) 0.023(2) 0.017(2) 0.001(2) 0.006(2)
C25A 0.034(3) 0.031(3) 0.022(2) 0.004(2) -0.004(2) 0.004(2)
C26 0.041(3) 0.061(4) 0.023(3) 0.012(3) -0.001(2) 0.012(3)
C26A 0.056(4) 0.054(4) 0.022(3) 0.012(3) -0.009(3) 0.003(3)
C27 0.047(4) 0.044(3) 0.036(3) 0.020(3) -0.002(3) 0.010(3)
C27A 0.030(3) 0.045(3) 0.036(3) 0.005(3) -0.011(2) -0.002(2)
C101 0.135(12) 0.146(13) 0.187(16) 0.111(13) 0.096(12) 0.074(11)
C102 0.160(12) 0.053(5) 0.073(7) 0.005(5) 0.001(7) 0.017(7)
C103 0.114(9) 0.052(5) 0.078(7) 0.013(5) 0.004(6) -0.003(5)
C104 0.166(14) 0.082(8) 0.139(12) 0.058(8) 0.067(11) 0.060(9)
N2 0.0159(19) 0.028(2) 0.035(2) 0.0057(18) 0.0034(17) 0.0090(16)
N01A 0.0188(19) 0.026(2) 0.029(2) 0.0104(17) 0.0024(16) 0.0095(16)
N1 0.023(2) 0.026(2) 0.041(3) 0.0041(19) 0.0009(19) 0.0099(17)
N02A 0.0172(19) 0.029(2) 0.033(2) 0.0131(18) 0.0032(17) 0.0082(16)
P2 0.0162(5) 0.0299(6) 0.0183(6) 0.0056(5) 0.0027(4) 0.0072(5)
P01A 0.0205(6) 0.0224(6) 0.0192(6) 0.0073(4) 0.0015(4) 0.0055(5)
P1 0.0242(6) 0.0238(6) 0.0223(6) 0.0025(5) 0.0043(5) 0.0055(5)
P02A 0.0216(6) 0.0221(6) 0.0223(6) 0.0098(5) 0.0033(5) 0.0074(5)
Cl1 0.0230(6) 0.0496(8) 0.0356(7) -0.0061(6) -0.0046(5) 0.0192(6)
Cl02 0.0207(6) 0.0397(7) 0.0364(7) 0.0186(5) 0.0070(5) 0.0147(5)
Rh1 0.01521(19) 0.0243(2) 0.0193(2) 0.00385(14) 0.00304(13) 0.00695(14)
Rh02 0.01450(19) 0.02158(19) 0.0207(2) 0.00892(14) 0.00179(13) 0.00614(13)
O01 0.190(10) 0.066(5) 0.194(11) 0.065(6) 0.121(9) 0.035(6)

loop_
_atom_type_symbol
_atom_type_description
_atom_type_scat_dispersion_real
_atom_type_scat_dispersion_imag
_atom_type_scat_source
C C 0.0033 0.0016 'International Tables Vol C Tables 4.2.6.8 and 6.1.1.4'
H H 0.0000 0.0000 'International Tables Vol C Tables 4.2.6.8 and 6.1.1.4'
N N 0.0061 0.0033 'International Tables Vol C Tables 4.2.6.8 and 6.1.1.4'
P P 0.1023 0.0942 'International Tables Vol C Tables 4.2.6.8 and 6.1.1.4'
Cl Cl 0.1484 0.1585 'International Tables Vol C Tables 4.2.6.8 and 6.1.1.4'
Rh Rh -1.1178 0.9187 'International Tables Vol C Tables 4.2.6.8 and 6.1.1.4'
O O 0.0106 0.0060 'International Tables Vol C Tables 4.2.6.8 and 6.1.1.4'

loop_
_geom_angle_atom_site_label_1
_geom_angle_atom_site_label_2
_geom_angle_atom_site_label_3
_geom_angle
N2 C3 C2 101.4(4)
N2 C3 H01A 111.5
C2 C3 H01A 111.5
N2 C3 H01B 111.5
C2 C3 H01B 111.5
H01A C3 H01B 109.3
N01A C01A C03A 101.3(4)
N01A C01A H01C 111.5
C03A C01A H01C 111.5
N01A C01A H01D 111.5
C03A C01A H01D 111.5
H01C C01A H01D 109.3
N1 C1 N2 105.3(4)
N1 C1 Rh1 127.6(4)
N2 C1 Rh1 127.2(4)
N02A C02A N01A 105.1(4)
N02A C02A Rh02 126.4(3)
N01A C02A Rh02 128.4(4)
N1 C2 C3 101.2(4)
N1 C2 H03A 111.5
C3 C2 H03A 111.5
N1 C2 H03B 111.5
C3 C2 H03B 111.5
H03A C2 H03B 109.3
N02A C03A C01A 101.6(4)
N02A C03A H03C 111.5
C01A C03A H03C 111.5
N02A C03A H03D 111.5
C01A C03A H03D 111.5
H03C C03A H03D 109.3
C5 C4 C9 120.0(5)
C5 C4 N1 117.2(5)
C9 C4 N1 122.6(5)
C05A C04A N02A 122.9(4)
C05A C04A C09A 120.2(5)
N02A C04A C09A 116.6(5)
C4 C9 C8 118.1(5)
C4 C9 P1 119.3(4)
C8 C9 P1 122.5(4)
C04A C05A C06A 117.2(5)
C04A C05A P02A 120.3(4)
C06A C05A P02A 122.4(4)
C7 C8 C9 121.8(6)
C7 C8 H06 119.1
C9 C8 H06 119.1
C07A C06A C05A 122.6(6)
C07A C06A H06A 118.7
C05A C06A H06A 118.7
C6 C7 C8 119.0(6)
C6 C7 H07 120.5
C8 C7 H07 120.5
C08A C07A C06A 119.6(5)
C08A C07A H07A 120.2
C06A C07A H07A 120.2
C7 C6 C5 120.8(6)
C7 C6 H08 119.6
C5 C6 H08 119.6
C07A C08A C09A 120.5(6)
C07A C08A H08A 119.8
C09A C08A H08A 119.8
C4 C5 C6 120.2(6)
C4 C5 H09 119.9
C6 C5 H09 119.9
C08A C09A C04A 119.8(6)
C08A C09A H09A 120.1
C04A C09A H09A 120.1
C17 C16 N2 117.5(4)
C17 C16 C21 119.6(5)
N2 C16 C21 122.8(4)
C15A C10A C11A 119.7(5)
C15A C10A N01A 117.4(4)
C11A C10A N01A 122.7(4)
C20 C21 C16 117.4(5)
C20 C21 P2 123.5(4)
C16 C21 P2 119.1(4)
C12A C11A C10A 117.5(5)
C12A C11A P01A 124.0(4)
C10A C11A P01A 118.5(4)
C19 C20 C21 122.3(5)
C19 C20 H12 118.9
C21 C20 H12 118.9
C13A C12A C11A 122.9(5)
C13A C12A H12A 118.6
C11A C12A H12A 118.6
C18 C19 C20 119.5(5)
C18 C19 H13 120.2
C20 C19 H13 120.2
C12A C13A C14A 118.9(5)
C12A C13A H13A 120.6
C14A C13A H13A 120.6
C19 C18 C17 120.2(5)
C19 C18 H14 119.9
C17 C18 H14 119.9
C15A C14A C13A 120.0(5)
C15A C14A H14A 120.0
C13A C14A H14A 120.0
C18 C17 C16 121.0(5)
C18 C17 H15 119.5
C16 C17 H15 119.5
C14A C15A C10A 121.0(5)
C14A C15A H15A 119.5
C10A C15A H15A 119.5
C11 C10 C12 110.0(5)
C11 C10 P1 113.3(4)
C12 C10 P1 113.2(4)
C11 C10 H16 106.6
C12 C10 H16 106.6
P1 C10 H16 106.6
C17A C16A C18A 110.7(6)
C17A C16A P02A 112.8(4)
C18A C16A P02A 113.7(4)
C17A C16A H16A 106.3
C18A C16A H16A 106.3
P02A C16A H16A 106.3
C10 C11 H17A 109.5
C10 C11 H17B 109.5
H17A C11 H17B 109.5
C10 C11 H17C 109.5
H17A C11 H17C 109.5
H17B C11 H17C 109.5
C16A C17A H17D 109.5
C16A C17A H17E 109.5
H17D C17A H17E 109.5
C16A C17A H17F 109.5
H17D C17A H17F 109.5
H17E C17A H17F 109.5
C10 C12 H18A 109.5
C10 C12 H18B 109.5
H18A C12 H18B 109.5
C10 C12 H18C 109.5
H18A C12 H18C 109.5
H18B C12 H18C 109.5
C16A C18A H18D 109.5
C16A C18A H18E 109.5
H18D C18A H18E 109.5
C16A C18A H18F 109.5
H18D C18A H18F 109.5
H18E C18A H18F 109.5
C14 C13 C15 112.5(5)
C14 C13 P1 109.3(4)
C15 C13 P1 111.3(4)
C14 C13 H19 107.8
C15 C13 H19 107.8
P1 C13 H19 107.8
C21A C19A C20A 110.8(5)
C21A C19A P02A 112.4(4)
C20A C19A P02A 112.5(4)
C21A C19A H19A 106.9
C20A C19A H19A 106.9
P02A C19A H19A 106.9
C13 C14 H20A 109.5
C13 C14 H20B 109.5
H20A C14 H20B 109.5
C13 C14 H20C 109.5
H20A C14 H20C 109.5
H20B C14 H20C 109.5
C19A C20A H20D 109.5
C19A C20A H20E 109.5
H20D C20A H20E 109.5
C19A C20A H20F 109.5
H20D C20A H20F 109.5
H20E C20A H20F 109.5
C13 C15 H21A 109.5
C13 C15 H21B 109.5
H21A C15 H21B 109.5
C13 C15 H21C 109.5
H21A C15 H21C 109.5
H21B C15 H21C 109.5
C19A C21A H21D 109.5
C19A C21A H21E 109.5
H21D C21A H21E 109.5
C19A C21A H21F 109.5
H21D C21A H21F 109.5
H21E C21A H21F 109.5
C23 C22 C24 111.3(5)
C23 C22 P2 112.1(4)
C24 C22 P2 111.1(4)
C23 C22 H22 107.4
C24 C22 H22 107.4
P2 C22 H22 107.4
C23A C22A C24A 111.8(5)
C23A C22A P01A 111.4(4)
C24A C22A P01A 110.4(4)
C23A C22A H22A 107.7
C24A C22A H22A 107.7
P01A C22A H22A 107.7
C22 C23 H23A 109.5
C22 C23 H23B 109.5
H23A C23 H23B 109.5
C22 C23 H23C 109.5
H23A C23 H23C 109.5
H23B C23 H23C 109.5
C22A C23A H23D 109.5
C22A C23A H23E 109.5
H23D C23A H23E 109.5
C22A C23A H23F 109.5
H23D C23A H23F 109.5
H23E C23A H23F 109.5
C22 C24 H24A 109.5
C22 C24 H24B 109.5
H24A C24 H24B 109.5
C22 C24 H24C 109.5
H24A C24 H24C 109.5
H24B C24 H24C 109.5
C22A C24A H24D 109.5
C22A C24A H24E 109.5
H24D C24A H24E 109.5
C22A C24A H24F 109.5
H24D C24A H24F 109.5
H24E C24A H24F 109.5
C27 C25 C26 110.4(5)
C27 C25 P2 112.5(4)
C26 C25 P2 113.9(4)
C27 C25 H25 106.5
C26 C25 H25 106.5
P2 C25 H25 106.5
C27A C25A C26A 109.9(5)
C27A C25A P01A 112.8(4)
C26A C25A P01A 113.4(4)
C27A C25A H25A 106.7
C26A C25A H25A 106.7
P01A C25A H25A 106.7
C25 C26 H26A 109.5
C25 C26 H26B 109.5
H26A C26 H26B 109.5
C25 C26 H26C 109.5
H26A C26 H26C 109.5
H26B C26 H26C 109.5
C25 C27 H27A 109.5
C25 C27 H27B 109.5
H27A C27 H27B 109.5
C25 C27 H27C 109.5
H27A C27 H27C 109.5
H27B C27 H27C 109.5
O01 C101 C102 109.5(10)
O01 C101 H10A 109.8
C102 C101 H10A 109.8
O01 C101 H10B 109.8
C102 C101 H10B 109.8
H10A C101 H10B 108.2
C103 C102 C101 103.7(9)
C103 C102 H10C 111.0
C101 C102 H10C 111.0
C103 C102 H10D 111.0
C101 C102 H10D 111.0
H10C C102 H10D 109.0
C104 C103 C102 103.7(10)
C104 C103 H10E 111.0
C102 C103 H10E 111.0
C104 C103 H10F 111.0
C102 C103 H10F 111.0
H10E C103 H10F 109.0
O01 C104 C103 109.9(11)
O01 C104 H10G 109.7
C103 C104 H10G 109.7
O01 C104 H10H 109.7
C103 C104 H10H 109.7
H10G C104 H10H 108.2
C1 N2 C16 129.3(4)
C1 N2 C3 113.1(4)
C16 N2 C3 117.4(4)
C02A N01A C10A 128.6(4)
C02A N01A C01A 112.5(4)
C10A N01A C01A 118.7(4)
C1 N1 C4 128.2(4)
C1 N1 C2 113.6(5)
C4 N1 C2 118.1(4)
C02A N02A C04A 129.5(4)
C02A N02A C03A 111.9(4)
C04A N02A C03A 118.6(4)
C21 P2 C22 102.3(3)
C21 P2 C25 103.7(2)
C22 P2 C25 102.1(3)
C21 P2 Rh1 107.17(16)
C22 P2 Rh1 121.39(18)
C25 P2 Rh1 117.8(2)
C11A P01A C22A 103.1(2)
C11A P01A C25A 103.1(2)
C22A P01A C25A 101.2(3)
C11A P01A Rh02 106.66(16)
C22A P01A Rh02 121.06(17)
C25A P01A Rh02 119.33(18)
C9 P1 C13 103.8(3)
C9 P1 C10 104.3(2)
C13 P1 C10 102.4(3)
C9 P1 Rh1 105.91(19)
C13 P1 Rh1 120.86(18)
C10 P1 Rh1 117.64(19)
C05A P02A C19A 102.7(2)
C05A P02A C16A 104.0(3)
C19A P02A C16A 102.4(3)
C05A P02A Rh02 107.42(17)
C19A P02A Rh02 122.77(18)
C16A P02A Rh02 115.45(19)
C1 Rh1 P2 87.03(16)
C1 Rh1 P1 86.12(16)
P2 Rh1 P1 173.05(5)
C1 Rh1 Cl1 179.61(16)
P2 Rh1 Cl1 92.99(5)
P1 Rh1 Cl1 93.87(5)
C02A Rh02 P01A 86.32(15)
C02A Rh02 P02A 86.53(14)
P01A Rh02 P02A 171.65(4)
C02A Rh02 Cl02 175.92(15)
P01A Rh02 Cl02 94.00(5)
P02A Rh02 Cl02 93.44(4)
C104 O01 C101 106.2(10)

loop_
_geom_bond_atom_site_label_1
_geom_bond_atom_site_label_2
_geom_bond_distance
C3 N2 1.473(6)
C3 C2 1.537(9)
C3 H01A 0.9900
C3 H01B 0.9900
C01A N01A 1.476(6)
C01A C03A 1.500(8)
C01A H01C 0.9900
C01A H01D 0.9900
C1 N1 1.370(6)
C1 N2 1.379(7)
C1 Rh1 1.930(5)
C02A N02A 1.374(6)
C02A N01A 1.378(6)
C02A Rh02 1.928(5)
C2 N1 1.475(7)
C2 H03A 0.9900
C2 H03B 0.9900
C03A N02A 1.479(6)
C03A H03C 0.9900
C03A H03D 0.9900
C4 C5 1.397(8)
C4 C9 1.402(8)
C4 N1 1.422(7)
C04A C05A 1.403(7)
C04A N02A 1.414(6)
C04A C09A 1.415(7)
C9 C8 1.405(8)
C9 P1 1.830(5)
C05A C06A 1.408(7)
C05A P02A 1.821(5)
C8 C7 1.399(8)
C8 H06 0.9500
C06A C07A 1.384(9)
C06A H06A 0.9500
C7 C6 1.367(10)
C7 H07 0.9500
C07A C08A 1.366(9)
C07A H07A 0.9500
C6 C5 1.403(9)
C6 H08 0.9500
C08A C09A 1.399(8)
C08A H08A 0.9500
C5 H09 0.9500
C09A H09A 0.9500
C16 C17 1.404(7)
C16 N2 1.404(7)
C16 C21 1.415(7)
C10A C15A 1.402(7)
C10A C11A 1.403(7)
C10A N01A 1.413(6)
C21 C20 1.399(8)
C21 P2 1.827(5)
C11A C12A 1.402(7)
C11A P01A 1.832(5)
C20 C19 1.388(8)
C20 H12 0.9500
C12A C13A 1.377(8)
C12A H12A 0.9500
C19 C18 1.374(9)
C19 H13 0.9500
C13A C14A 1.389(8)
C13A H13A 0.9500
C18 C17 1.380(8)
C18 H14 0.9500
C14A C15A 1.382(8)
C14A H14A 0.9500
C17 H15 0.9500
C15A H15A 0.9500
C10 C11 1.512(9)
C10 C12 1.535(8)
C10 P1 1.869(6)
C10 H16 1.0000
C16A C17A 1.517(8)
C16A C18A 1.531(9)
C16A P02A 1.867(6)
C16A H16A 1.0000
C11 H17A 0.9800
C11 H17B 0.9800
C11 H17C 0.9800
C17A H17D 0.9800
C17A H17E 0.9800
C17A H17F 0.9800
C12 H18A 0.9800
C12 H18B 0.9800
C12 H18C 0.9800
C18A H18D 0.9800
C18A H18E 0.9800
C18A H18F 0.9800
C13 C14 1.527(8)
C13 C15 1.529(9)
C13 P1 1.862(6)
C13 H19 1.0000
C19A C21A 1.523(8)
C19A C20A 1.534(8)
C19A P02A 1.860(5)
C19A H19A 1.0000
C14 H20A 0.9800
C14 H20B 0.9800
C14 H20C 0.9800
C20A H20D 0.9800
C20A H20E 0.9800
C20A H20F 0.9800
C15 H21A 0.9800
C15 H21B 0.9800
C15 H21C 0.9800
C21A H21D 0.9800
C21A H21E 0.9800
C21A H21F 0.9800
C22 C23 1.516(8)
C22 C24 1.529(8)
C22 P2 1.862(5)
C22 H22 1.0000
C22A C23A 1.526(8)
C22A C24A 1.540(8)
C22A P01A 1.854(5)
C22A H22A 1.0000
C23 H23A 0.9800
C23 H23B 0.9800
C23 H23C 0.9800
C23A H23D 0.9800
C23A H23E 0.9800
C23A H23F 0.9800
C24 H24A 0.9800
C24 H24B 0.9800
C24 H24C 0.9800
C24A H24D 0.9800
C24A H24E 0.9800
C24A H24F 0.9800
C25 C27 1.508(9)
C25 C26 1.532(8)
C25 P2 1.867(5)
C25 H25 1.0000
C25A C27A 1.532(8)
C25A C26A 1.546(8)
C25A P01A 1.871(5)
C25A H25A 1.0000
C26 H26A 0.9800
C26 H26B 0.9800
C26 H26C 0.9800
C27 H27A 0.9800
C27 H27B 0.9800
C27 H27C 0.9800
C101 O01 1.396(16)
C101 C102 1.502(17)
C101 H10A 0.9900
C101 H10B 0.9900
C102 C103 1.504(17)
C102 H10C 0.9900
C102 H10D 0.9900
C103 C104 1.479(14)
C103 H10E 0.9900
C103 H10F 0.9900
C104 O01 1.377(17)
C104 H10G 0.9900
C104 H10H 0.9900
P2 Rh1 2.2911(13)
P01A Rh02 2.2954(13)
P1 Rh1 2.3042(14)
P02A Rh02 2.2996(13)
Cl1 Rh1 2.4029(16)
Cl02 Rh02 2.4099(15)

loop_
_geom_torsion_atom_site_label_1
_geom_torsion_atom_site_label_2
_geom_torsion_atom_site_label_3
_geom_torsion_atom_site_label_4
_geom_torsion
N2 C3 C2 N1 21.9(7)
N01A C01A C03A N02A 25.9(5)
C5 C4 C9 C8 -1.3(8)
N1 C4 C9 C8 174.9(5)
C5 C4 C9 P1 175.4(4)
N1 C4 C9 P1 -8.4(7)
N02A C04A C05A C06A 173.3(5)
C09A C04A C05A C06A -1.6(8)
N02A C04A C05A P02A -10.1(7)
C09A C04A C05A P02A 175.0(4)
C4 C9 C8 C7 1.8(8)
P1 C9 C8 C7 -174.8(5)
C04A C05A C06A C07A 0.4(8)
P02A C05A C06A C07A -176.1(5)
C9 C8 C7 C6 -0.3(9)
C05A C06A C07A C08A 0.8(10)
C8 C7 C6 C5 -1.5(10)
C06A C07A C08A C09A -0.7(10)
C9 C4 C5 C6 -0.4(9)
N1 C4 C5 C6 -176.8(6)
C7 C6 C5 C4 1.9(10)
C07A C08A C09A C04A -0.5(9)
C05A C04A C09A C08A 1.7(8)
N02A C04A C09A C08A -173.5(5)
C17 C16 C21 C20 -1.3(7)
N2 C16 C21 C20 174.0(5)
C17 C16 C21 P2 176.0(4)
N2 C16 C21 P2 -8.7(6)
C15A C10A C11A C12A 1.1(7)
N01A C10A C11A C12A 175.9(4)
C15A C10A C11A P01A -179.5(4)
N01A C10A C11A P01A -4.7(6)
C16 C21 C20 C19 0.1(8)
P2 C21 C20 C19 -177.1(4)
C10A C11A C12A C13A -1.2(8)
P01A C11A C12A C13A 179.5(4)
C21 C20 C19 C18 1.2(9)
C11A C12A C13A C14A 0.5(8)
C20 C19 C18 C17 -1.4(8)
C12A C13A C14A C15A 0.1(8)
C19 C18 C17 C16 0.2(8)
N2 C16 C17 C18 -174.4(5)
C21 C16 C17 C18 1.2(7)
C13A C14A C15A C10A -0.1(8)
C11A C10A C15A C14A -0.5(7)
N01A C10A C15A C14A -175.6(5)
O01 C101 C102 C103 -9.0(18)
C101 C102 C103 C104 -7.2(15)
C102 C103 C104 O01 21.8(15)
N1 C1 N2 C16 -174.9(5)
Rh1 C1 N2 C16 4.3(8)
N1 C1 N2 C3 9.7(6)
Rh1 C1 N2 C3 -171.2(4)
C17 C16 N2 C1 -152.2(5)
C21 C16 N2 C1 32.4(8)
C17 C16 N2 C3 23.1(7)
C21 C16 N2 C3 -152.4(5)
C2 C3 N2 C1 -20.7(7)
C2 C3 N2 C16 163.3(5)
N02A C02A N01A C10A -177.3(5)
Rh02 C02A N01A C10A -1.0(8)
N02A C02A N01A C01A 7.4(6)
Rh02 C02A N01A C01A -176.3(4)
C15A C10A N01A C02A -151.3(5)
C11A C10A N01A C02A 33.8(8)
C15A C10A N01A C01A 23.7(7)
C11A C10A N01A C01A -151.2(5)
C03A C01A N01A C02A -22.1(6)
C03A C01A N01A C10A 162.1(5)
N2 C1 N1 C4 -175.9(5)
Rh1 C1 N1 C4 5.0(8)
N2 C1 N1 C2 6.7(6)
Rh1 C1 N1 C2 -172.4(4)
C5 C4 N1 C1 -150.4(6)
C9 C4 N1 C1 33.3(8)
C5 C4 N1 C2 26.9(8)
C9 C4 N1 C2 -149.4(6)
C3 C2 N1 C1 -18.9(7)
C3 C2 N1 C4 163.4(5)
N01A C02A N02A C04A -167.9(5)
Rh02 C02A N02A C04A 15.7(8)
N01A C02A N02A C03A 11.4(6)
Rh02 C02A N02A C03A -165.0(4)
C05A C04A N02A C02A 25.4(8)
C09A C04A N02A C02A -159.5(5)
C05A C04A N02A C03A -153.8(5)
C09A C04A N02A C03A 21.3(7)
C01A C03A N02A C02A -24.6(6)
C01A C03A N02A C04A 154.8(5)
C20 C21 P2 C22 14.5(5)
C16 C21 P2 C22 -162.7(4)
C20 C21 P2 C25 -91.5(5)
C16 C21 P2 C25 91.4(4)
C20 C21 P2 Rh1 143.2(4)
C16 C21 P2 Rh1 -34.0(4)
C23 C22 P2 C21 69.0(4)
C24 C22 P2 C21 -165.8(4)
C23 C22 P2 C25 176.2(4)
C24 C22 P2 C25 -58.6(4)
C23 C22 P2 Rh1 -50.2(5)
C24 C22 P2 Rh1 75.0(4)
C27 C25 P2 C21 -71.5(5)
C26 C25 P2 C21 55.1(5)
C27 C25 P2 C22 -177.6(4)
C26 C25 P2 C22 -51.0(5)
C27 C25 P2 Rh1 46.7(5)
C26 C25 P2 Rh1 173.3(3)
C12A C11A P01A C22A 12.0(5)
C10A C11A P01A C22A -167.4(4)
C12A C11A P01A C25A -93.1(5)
C10A C11A P01A C25A 87.6(4)
C12A C11A P01A Rh02 140.5(4)
C10A C11A P01A Rh02 -38.9(4)
C23A C22A P01A C11A 69.1(4)
C24A C22A P01A C11A -166.1(4)
C23A C22A P01A C25A 175.6(4)
C24A C22A P01A C25A -59.6(4)
C23A C22A P01A Rh02 -49.8(4)
C24A C22A P01A Rh02 75.0(4)
C27A C25A P01A C11A -69.2(4)
C26A C25A P01A C11A 56.6(5)
C27A C25A P01A C22A -175.6(4)
C26A C25A P01A C22A -49.8(5)
C27A C25A P01A Rh02 48.7(5)
C26A C25A P01A Rh02 174.5(4)
C4 C9 P1 C13 -164.1(4)
C8 C9 P1 C13 12.4(5)
C4 C9 P1 C10 88.9(5)
C8 C9 P1 C10 -94.5(5)
C4 C9 P1 Rh1 -35.9(5)
C8 C9 P1 Rh1 140.7(4)
C14 C13 P1 C9 -169.2(4)
C15 C13 P1 C9 65.8(5)
C14 C13 P1 C10 -60.9(4)
C15 C13 P1 C10 174.2(4)
C14 C13 P1 Rh1 72.4(4)
C15 C13 P1 Rh1 -52.6(5)
C11 C10 P1 C9 -68.7(5)
C12 C10 P1 C9 57.4(5)
C11 C10 P1 C13 -176.7(4)
C12 C10 P1 C13 -50.6(5)
C11 C10 P1 Rh1 48.2(5)
C12 C10 P1 Rh1 174.3(4)
C04A C05A P02A C19A -160.6(4)
C06A C05A P02A C19A 15.8(5)
C04A C05A P02A C16A 93.0(5)
C06A C05A P02A C16A -90.6(5)
C04A C05A P02A Rh02 -29.8(5)
C06A C05A P02A Rh02 146.6(4)
C21A C19A P02A C05A 65.9(4)
C20A C19A P02A C05A -168.1(4)
C21A C19A P02A C16A 173.6(4)
C20A C19A P02A C16A -60.5(5)
C21A C19A P02A Rh02 -54.8(4)
C20A C19A P02A Rh02 71.2(4)
C17A C16A P02A C05A -69.1(5)
C18A C16A P02A C05A 58.1(6)
C17A C16A P02A C19A -175.8(5)
C18A C16A P02A C19A -48.6(6)
C17A C16A P02A Rh02 48.3(5)
C18A C16A P02A Rh02 175.5(5)
N1 C1 Rh1 P2 138.7(5)
N2 C1 Rh1 P2 -40.3(4)
N1 C1 Rh1 P1 -42.4(5)
N2 C1 Rh1 P1 138.5(4)
N1 C1 Rh1 Cl1 46(29)
N2 C1 Rh1 Cl1 -133(33)
C21 P2 Rh1 C1 47.6(2)
C22 P2 Rh1 C1 164.4(3)
C25 P2 Rh1 C1 -68.7(2)
C21 P2 Rh1 P1 38.3(5)
C22 P2 Rh1 P1 155.0(4)
C25 P2 Rh1 P1 -78.1(5)
C21 P2 Rh1 Cl1 -132.77(18)
C22 P2 Rh1 Cl1 -16.0(2)
C25 P2 Rh1 Cl1 110.9(2)
C9 P1 Rh1 C1 49.7(2)
C13 P1 Rh1 C1 167.1(3)
C10 P1 Rh1 C1 -66.4(3)
C9 P1 Rh1 P2 59.1(5)
C13 P1 Rh1 P2 176.4(4)
C10 P1 Rh1 P2 -57.0(5)
C9 P1 Rh1 Cl1 -129.90(18)
C13 P1 Rh1 Cl1 -12.6(2)
C10 P1 Rh1 Cl1 114.0(2)
N02A C02A Rh02 P01A 138.1(4)
N01A C02A Rh02 P01A -37.5(4)
N02A C02A Rh02 P02A -46.2(4)
N01A C02A Rh02 P02A 138.2(4)
N02A C02A Rh02 Cl02 43(2)
N01A C02A Rh02 Cl02 -132.1(18)
C11A P01A Rh02 C02A 49.1(2)
C22A P01A Rh02 C02A 166.2(3)
C25A P01A Rh02 C02A -67.0(3)
C11A P01A Rh02 P02A 18.0(4)
C22A P01A Rh02 P02A 135.1(4)
C25A P01A Rh02 P02A -98.1(4)
C11A P01A Rh02 Cl02 -135.01(17)
C22A P01A Rh02 Cl02 -17.9(2)
C25A P01A Rh02 Cl02 109.0(2)
C05A P02A Rh02 C02A 46.6(2)
C19A P02A Rh02 C02A 165.1(3)
C16A P02A Rh02 C02A -68.9(3)
C05A P02A Rh02 P01A 77.7(4)
C19A P02A Rh02 P01A -163.8(4)
C16A P02A Rh02 P01A -37.8(4)
C05A P02A Rh02 Cl02 -129.33(17)
C19A P02A Rh02 Cl02 -10.8(2)
C16A P02A Rh02 Cl02 115.2(2)
C103 C104 O01 C101 -27.9(17)
C102 C101 O01 C104 22.7(19)
